data_4132554
loop_
_publ_author_name
'McWilliams, Sean F.'
'Bill, Eckhard'
'Lukat-Rodgers, Gudrun'
'Rodgers, Kenton R.'
'Mercado, Brandon Q.'
'Holland, Patrick L.'

_publ_section_title
;
 Effects of N<sub>2</sub> Binding Mode on Iron-Based Functionalization of
 Dinitrogen to Form an Iron(III) Hydrazido Complex.
;
_journal_issue 27
_journal_name_full 'Journal of the American Chemical Society'
_journal_page_first 8586
_journal_page_last 8598
_journal_paper_doi 10.1021/jacs.8b04828
_journal_volume 140
_journal_year 2018
_chemical_formula_moiety 'C41 H65 Fe I2 K N2 O6'
_chemical_formula_sum 'C41 H65 Fe I2 K N2 O6'
_chemical_formula_weight 1030.70
_space_group_crystal_system monoclinic
_space_group_IT_number 15
_space_group_name_Hall '-C 2yc'
_space_group_name_H-M_alt 'C 1 2/c 1'
_atom_sites_solution_hydrogens geom
_atom_sites_solution_primary SHELXT
_atom_sites_solution_secondary difmap
_audit_creation_method SHELXL-2014/7
_cell_angle_alpha 90
_cell_angle_beta 106.622(2)
_cell_angle_gamma 90
_cell_formula_units_Z 8
_cell_length_a 22.9536(16)
_cell_length_b 12.6698(9)
_cell_length_c 33.869(2)
_cell_measurement_reflns_used 978
_cell_measurement_temperature 93(2)
_cell_measurement_theta_max 68.3
_cell_measurement_theta_min 2.7
_cell_volume 9438.1(11)
_computing_cell_refinement 'CrystalClear-SM Expert 2.0 r15 (Rigaku, 2011)'
_computing_data_collection 'CrystalClear-SM Expert 2.0 r15 (Rigaku, 2011)'
_computing_data_reduction 'CrystalClear-SM Expert 2.0 r15 (Rigaku, 2011)'
_computing_molecular_graphics
; 
Dolomanov, O.V.; Bourhis, L.J.; Gildea, R.J.; Howard, J.A.K.; Puschmann, H., 
OLEX2: A complete structure solution, refinement and analysis program 
(2009). J. Appl. Cryst., 42, 339-341. 
;
_computing_publication_material 'CIFTAB-2014/2 (Sheldrick, 2014)'
_computing_structure_refinement 'SHELXL-2014/7 (Sheldrick, 2014)'
_computing_structure_solution 'SHELXT-2014/5 (Sheldrick, 2014)'
_diffrn_ambient_temperature 93(2)
_diffrn_detector_area_resol_mean 22.2
_diffrn_measured_fraction_theta_full 0.991
_diffrn_measured_fraction_theta_max 0.991
_diffrn_measurement_device_type 'Rigaku Saturn 944+ CCD'
_diffrn_measurement_method \w
_diffrn_radiation_type CuK\a
_diffrn_radiation_wavelength 1.54178
_diffrn_reflns_av_R_equivalents 0.2066
_diffrn_reflns_av_unetI/netI 0.0726
_diffrn_reflns_Laue_measured_fraction_full 0.991
_diffrn_reflns_Laue_measured_fraction_max 0.991
_diffrn_reflns_limit_h_max 27
_diffrn_reflns_limit_h_min -27
_diffrn_reflns_limit_k_max 15
_diffrn_reflns_limit_k_min -15
_diffrn_reflns_limit_l_max 39
_diffrn_reflns_limit_l_min -40
_diffrn_reflns_number 165790
_diffrn_reflns_point_group_measured_fraction_full 0.991
_diffrn_reflns_point_group_measured_fraction_max 0.991
_diffrn_reflns_theta_full 66.594
_diffrn_reflns_theta_max 66.594
_diffrn_reflns_theta_min 2.723
_diffrn_source 'microfocus rotating anode'
_exptl_absorpt_coefficient_mu 13.960
_exptl_absorpt_correction_T_max 1.000
_exptl_absorpt_correction_T_min 0.630
_exptl_absorpt_correction_type multi-scan
_exptl_absorpt_process_details 'REQAB (Rigaku, 1998)'
_exptl_crystal_colour Yellow
_exptl_crystal_density_diffrn 1.451
_exptl_crystal_density_method 'not measured'
_exptl_crystal_description Plate
_exptl_crystal_F_000 4192
_exptl_crystal_size_max 0.110
_exptl_crystal_size_mid 0.050
_exptl_crystal_size_min 0.020
_refine_diff_density_max 0.887
_refine_diff_density_min -1.534
_refine_diff_density_rms 0.128
_refine_ls_extinction_method none
_refine_ls_goodness_of_fit_ref 0.940
_refine_ls_hydrogen_treatment constr
_refine_ls_matrix_type full
_refine_ls_number_parameters 508
_refine_ls_number_reflns 8278
_refine_ls_number_restraints 24
_refine_ls_restrained_S_all 0.952
_refine_ls_R_factor_all 0.0715
_refine_ls_R_factor_gt 0.0462
_refine_ls_shift/su_max 0.002
_refine_ls_shift/su_mean 0.000
_refine_ls_structure_factor_coef Fsqd
_refine_ls_weighting_details 'w=1/[\s^2^(Fo^2^)+(0.0569P)^2^] where P=(Fo^2^+2Fc^2^)/3'
_refine_ls_weighting_scheme calc
_refine_ls_wR_factor_gt 0.1012
_refine_ls_wR_factor_ref 0.1078
_reflns_Friedel_coverage 0.000
_reflns_number_gt 5771
_reflns_number_total 8278
_reflns_threshold_expression 'I > 2\s(I)'
_cod_data_source_file ja8b04828_si_003.cif
_cod_data_source_block 5
_cod_original_cell_volume 9438.2(12)
_cod_original_sg_symbol_H-M 'C 2/c'
_cod_database_code 4132554
_shelx_shelxl_version_number 2014/7
_shelx_space_group_comment
; 
The symmetry employed for this shelxl refinement is uniquely defined 
by the following loop, which should always be used as a source of 
symmetry information in preference to the above space-group names. 
They are only intended as comments. 
;
_shelx_estimated_absorpt_t_min 0.309
_shelx_estimated_absorpt_t_max 0.768

loop_
_space_group_symop_operation_xyz
'x, y, z'
'-x, y, -z+1/2'
'x+1/2, y+1/2, z'
'-x+1/2, y+1/2, -z+1/2'
'-x, -y, -z'
'x, -y, z-1/2'
'-x+1/2, -y+1/2, -z'
'x+1/2, -y+1/2, z-1/2'

loop_
_atom_site_label
_atom_site_type_symbol
_atom_site_fract_x
_atom_site_fract_y
_atom_site_fract_z
_atom_site_U_iso_or_equiv
_atom_site_adp_type
_atom_site_occupancy
_atom_site_site_symmetry_order
_atom_site_calc_flag
_atom_site_refinement_flags_posn
_atom_site_refinement_flags_adp
_atom_site_refinement_flags_occupancy
_atom_site_disorder_assembly
_atom_site_disorder_group
Fe1 Fe 0.69909(3) 0.28368(6) 0.63472(2) 0.02725(19) Uani 1 1 d . . . . .
I1 I 0.64684(2) 0.36967(3) 0.56289(2) 0.04061(12) Uani 1 1 d . . . . .
I2 I 0.71011(2) 0.43310(2) 0.69167(2) 0.03587(11) Uani 1 1 d . . . . .
N11 N 0.77947(18) 0.2103(3) 0.64527(12) 0.0282(10) Uani 1 1 d . . . . .
N21 N 0.65765(18) 0.1567(3) 0.64999(13) 0.0308(10) Uani 1 1 d . . . . .
C11 C 0.8588(2) 0.0900(4) 0.68594(18) 0.0392(14) Uani 1 1 d . . . . .
H11A H 0.8769 0.0959 0.6631 0.059 Uiso 1 1 calc R U . . .
H11B H 0.8584 0.0158 0.6940 0.059 Uiso 1 1 calc R U . . .
H11C H 0.8828 0.1312 0.7095 0.059 Uiso 1 1 calc R U . . .
C21 C 0.7947(2) 0.1316(4) 0.67247(16) 0.0318(12) Uani 1 1 d . . . . .
C31 C 0.7530(2) 0.0818(4) 0.68929(15) 0.0311(12) Uani 1 1 d . . . . .
H31 H 0.7705 0.0376 0.7123 0.037 Uiso 1 1 calc R U . . .
C41 C 0.6895(2) 0.0871(4) 0.67741(15) 0.0300(12) Uani 1 1 d . . . . .
C51 C 0.6579(3) 0.0072(4) 0.69692(17) 0.0386(14) Uani 1 1 d . . . . .
H51A H 0.6682 0.0203 0.7266 0.058 Uiso 1 1 calc R U . . .
H51B H 0.6712 -0.0639 0.6921 0.058 Uiso 1 1 calc R U . . .
H51C H 0.6139 0.0131 0.6848 0.058 Uiso 1 1 calc R U . . .
C12 C 0.8212(2) 0.2456(4) 0.62343(16) 0.0325(12) Uani 1 1 d . . . . .
C22 C 0.8623(2) 0.3285(4) 0.63845(16) 0.0318(13) Uani 1 1 d . . . . .
C32 C 0.8976(2) 0.3665(5) 0.61389(18) 0.0432(15) Uani 1 1 d . . . . .
H32 H 0.9250 0.4234 0.6236 0.052 Uiso 1 1 calc R U . . .
C42 C 0.8934(3) 0.3228(5) 0.57617(18) 0.0511(16) Uani 1 1 d . . . . .
H42 H 0.9177 0.3496 0.5599 0.061 Uiso 1 1 calc R U . . .
C52 C 0.8541(3) 0.2400(5) 0.56170(19) 0.0512(16) Uani 1 1 d . . . . .
H52 H 0.8517 0.2099 0.5356 0.061 Uiso 1 1 calc R U . . .
C62 C 0.8175(3) 0.1997(5) 0.58493(18) 0.0445(15) Uani 1 1 d . . . . .
C72 C 0.8704(2) 0.3791(4) 0.67995(16) 0.0335(13) Uani 1 1 d . . . . .
H72 H 0.8397 0.3478 0.6923 0.040 Uiso 1 1 calc R U . . .
C82 C 0.9339(2) 0.3582(5) 0.70961(18) 0.0461(15) Uani 1 1 d . . . . .
H82A H 0.9418 0.2820 0.7114 0.069 Uiso 1 1 calc R U . . .
H82B H 0.9358 0.3858 0.7370 0.069 Uiso 1 1 calc R U . . .
H82C H 0.9647 0.3934 0.6993 0.069 Uiso 1 1 calc R U . . .
C92 C 0.8596(3) 0.4993(4) 0.6763(2) 0.0530(17) Uani 1 1 d . . . . .
H92A H 0.8926 0.5330 0.6679 0.079 Uiso 1 1 calc R U . . .
H92B H 0.8584 0.5276 0.7030 0.079 Uiso 1 1 calc R U . . .
H92C H 0.8208 0.5136 0.6556 0.079 Uiso 1 1 calc R U . . .
C102 C 0.7760(4) 0.1081(6) 0.5683(2) 0.074(2) Uani 1 1 d D U . . .
H102 H 0.7501 0.0953 0.5870 0.089 Uiso 0.5 1 calc R U P A 1
H10A H 0.7406 0.1231 0.5791 0.089 Uiso 0.5 1 calc R U P B 2
C11A C 0.8218(7) 0.0106(10) 0.5724(5) 0.066(4) Uani 0.5 1 d D U P C 1
H11D H 0.8480 0.0223 0.5545 0.099 Uiso 0.5 1 calc R U P C 1
H11E H 0.7985 -0.0546 0.5642 0.099 Uiso 0.5 1 calc R U P C 1
H11F H 0.8470 0.0045 0.6010 0.099 Uiso 0.5 1 calc R U P C 1
C12A C 0.7362(13) 0.104(3) 0.5249(5) 0.056(6) Uani 0.5 1 d D U P C 1
H12A H 0.7054 0.1600 0.5206 0.083 Uiso 0.5 1 calc R U P C 1
H12B H 0.7162 0.0354 0.5195 0.083 Uiso 0.5 1 calc R U P C 1
H12C H 0.7610 0.1152 0.5060 0.083 Uiso 0.5 1 calc R U P C 1
C11B C 0.7905(8) 0.0012(11) 0.5813(6) 0.081(5) Uani 0.5 1 d D U P C 2
H11G H 0.8283 -0.0196 0.5753 0.122 Uiso 0.5 1 calc R U P C 2
H11H H 0.7574 -0.0454 0.5665 0.122 Uiso 0.5 1 calc R U P C 2
H11I H 0.7959 -0.0043 0.6110 0.122 Uiso 0.5 1 calc R U P C 2
C12B C 0.7482(12) 0.125(3) 0.5214(5) 0.051(5) Uani 0.5 1 d D U P C 2
H12D H 0.7278 0.1942 0.5166 0.077 Uiso 0.5 1 calc R U P C 2
H12E H 0.7186 0.0695 0.5101 0.077 Uiso 0.5 1 calc R U P C 2
H12F H 0.7806 0.1236 0.5078 0.077 Uiso 0.5 1 calc R U P C 2
C13 C 0.5928(2) 0.1429(4) 0.63320(17) 0.0334(13) Uani 1 1 d . . . . .
C23 C 0.5525(3) 0.1936(4) 0.6508(2) 0.0473(16) Uani 1 1 d . . . . .
C33 C 0.4902(3) 0.1813(5) 0.6327(2) 0.0535(17) Uani 1 1 d . . . . .
H33 H 0.4624 0.2153 0.6446 0.064 Uiso 1 1 calc R U . . .
C43 C 0.4684(3) 0.1208(6) 0.5979(2) 0.0591(19) Uani 1 1 d . . . . .
H43 H 0.4258 0.1140 0.5857 0.071 Uiso 1 1 calc R U . . .
C53 C 0.5088(3) 0.0695(5) 0.5806(2) 0.0540(17) Uani 1 1 d . . . . .
H53 H 0.4936 0.0260 0.5571 0.065 Uiso 1 1 calc R U . . .
C63 C 0.5712(2) 0.0812(4) 0.59755(17) 0.0377(14) Uani 1 1 d . . . . .
C73 C 0.5736(3) 0.2589(6) 0.6904(3) 0.084(3) Uani 1 1 d . . . . .
H73 H 0.6188 0.2650 0.6975 0.101 Uiso 1 1 calc R U . . .
C83 C 0.5587(5) 0.2017(10) 0.7262(3) 0.124(4) Uani 1 1 d . . . . .
H83A H 0.5147 0.1909 0.7196 0.185 Uiso 1 1 calc R U . . .
H83B H 0.5726 0.2445 0.7512 0.185 Uiso 1 1 calc R U . . .
H83C H 0.5794 0.1332 0.7306 0.185 Uiso 1 1 calc R U . . .
C93 C 0.5483(5) 0.3687(7) 0.6857(4) 0.132(5) Uani 1 1 d . . . . .
H93A H 0.5588 0.4041 0.6629 0.199 Uiso 1 1 calc R U . . .
H93B H 0.5656 0.4082 0.7112 0.199 Uiso 1 1 calc R U . . .
H93C H 0.5040 0.3657 0.6798 0.199 Uiso 1 1 calc R U . . .
C103 C 0.6140(3) 0.0250(5) 0.57786(19) 0.0523(17) Uani 1 1 d . . . . .
H103 H 0.6546 0.0600 0.5880 0.063 Uiso 1 1 calc R U . . .
C113 C 0.6226(4) -0.0904(6) 0.5897(2) 0.088(3) Uani 1 1 d . . . . .
H11J H 0.6357 -0.0968 0.6198 0.132 Uiso 1 1 calc R U . . .
H11K H 0.6536 -0.1210 0.5784 0.132 Uiso 1 1 calc R U . . .
H11L H 0.5841 -0.1280 0.5786 0.132 Uiso 1 1 calc R U . . .
C123 C 0.5934(3) 0.0356(6) 0.5309(2) 0.068(2) Uani 1 1 d . . . . .
H12G H 0.5554 -0.0034 0.5197 0.102 Uiso 1 1 calc R U . . .
H12H H 0.6248 0.0067 0.5195 0.102 Uiso 1 1 calc R U . . .
H12I H 0.5869 0.1103 0.5234 0.102 Uiso 1 1 calc R U . . .
K1 K 0.64965(5) 0.63289(9) 0.61004(3) 0.0392(3) Uani 1 1 d . . . . .
O10 O 0.7185(2) 0.6993(3) 0.55212(13) 0.0555(11) Uani 1 1 d . . . . .
O20 O 0.76793(17) 0.7051(3) 0.63733(13) 0.0456(10) Uani 1 1 d . . . . .
O30 O 0.69129(17) 0.7455(3) 0.68572(11) 0.0415(9) Uani 1 1 d . . . . .
O40 O 0.57584(17) 0.6564(3) 0.66133(12) 0.0454(10) Uani 1 1 d . . . . .
O50 O 0.52179(19) 0.6582(4) 0.57619(13) 0.0640(13) Uani 1 1 d . . . . .
O60 O 0.5939(2) 0.6559(3) 0.52241(13) 0.0598(12) Uani 1 1 d . . . . .
C10 C 0.7759(3) 0.6557(6) 0.5716(2) 0.0604(19) Uani 1 1 d . . . . .
H10B H 0.8020 0.6584 0.5529 0.072 Uiso 1 1 calc R U . . .
H10C H 0.7715 0.5811 0.5789 0.072 Uiso 1 1 calc R U . . .
C20 C 0.8036(3) 0.7188(6) 0.6095(2) 0.064(2) Uani 1 1 d . . . . .
H20A H 0.8458 0.6949 0.6226 0.077 Uiso 1 1 calc R U . . .
H20B H 0.8047 0.7944 0.6024 0.077 Uiso 1 1 calc R U . . .
C30 C 0.7850(3) 0.7737(5) 0.6719(2) 0.0567(18) Uani 1 1 d . . . . .
H30A H 0.7723 0.8468 0.6632 0.068 Uiso 1 1 calc R U . . .
H30B H 0.8297 0.7729 0.6839 0.068 Uiso 1 1 calc R U . . .
C40 C 0.7553(3) 0.7382(5) 0.7034(2) 0.0497(16) Uani 1 1 d . . . . .
H40A H 0.7669 0.6645 0.7116 0.060 Uiso 1 1 calc R U . . .
H40B H 0.7682 0.7835 0.7282 0.060 Uiso 1 1 calc R U . . .
C50 C 0.6603(3) 0.7164(4) 0.71487(18) 0.0479(16) Uani 1 1 d . . . . .
H50A H 0.6730 0.7629 0.7393 0.057 Uiso 1 1 calc R U . . .
H50B H 0.6706 0.6427 0.7240 0.057 Uiso 1 1 calc R U . . .
C60 C 0.5937(3) 0.7262(5) 0.69535(18) 0.0461(15) Uani 1 1 d . . . . .
H60A H 0.5715 0.7088 0.7157 0.055 Uiso 1 1 calc R U . . .
H60B H 0.5835 0.7997 0.6859 0.055 Uiso 1 1 calc R U . . .
C70 C 0.5115(3) 0.6558(7) 0.6435(2) 0.068(2) Uani 1 1 d . . . . .
H70A H 0.4960 0.7291 0.6393 0.081 Uiso 1 1 calc R U . . .
H70B H 0.4917 0.6197 0.6622 0.081 Uiso 1 1 calc R U . . .
C80 C 0.4970(3) 0.5992(7) 0.6031(2) 0.077(2) Uani 1 1 d . . . . .
H80A H 0.5149 0.5275 0.6069 0.093 Uiso 1 1 calc R U . . .
H80B H 0.4525 0.5926 0.5912 0.093 Uiso 1 1 calc R U . . .
C90 C 0.4995(4) 0.6232(8) 0.5346(2) 0.085(3) Uani 1 1 d . . . . .
H90A H 0.4551 0.6351 0.5244 0.102 Uiso 1 1 calc R U . . .
H90B H 0.5074 0.5468 0.5330 0.102 Uiso 1 1 calc R U . . .
C100 C 0.5310(3) 0.6833(6) 0.5092(2) 0.069(2) Uani 1 1 d . . . . .
H10D H 0.5134 0.6655 0.4797 0.083 Uiso 1 1 calc R U . . .
H10E H 0.5260 0.7601 0.5127 0.083 Uiso 1 1 calc R U . . .
C110 C 0.6272(3) 0.6946(6) 0.4967(2) 0.063(2) Uani 1 1 d . . . . .
H11M H 0.6278 0.7727 0.4972 0.076 Uiso 1 1 calc R U . . .
H11N H 0.6088 0.6709 0.4680 0.076 Uiso 1 1 calc R U . . .
C120 C 0.6906(3) 0.6519(5) 0.5130(2) 0.0613(19) Uani 1 1 d . . . . .
H12J H 0.6893 0.5743 0.5159 0.074 Uiso 1 1 calc R U . . .
H12K H 0.7144 0.6685 0.4935 0.074 Uiso 1 1 calc R U . . .

loop_
_atom_site_aniso_label
_atom_site_aniso_U_11
_atom_site_aniso_U_22
_atom_site_aniso_U_33
_atom_site_aniso_U_23
_atom_site_aniso_U_13
_atom_site_aniso_U_12
Fe1 0.0271(4) 0.0301(4) 0.0244(4) 0.0010(3) 0.0071(3) -0.0024(3)
I1 0.0431(2) 0.0488(2) 0.0253(2) 0.00311(15) 0.00231(16) 0.00234(16)
I2 0.0389(2) 0.03680(19) 0.0298(2) -0.00469(14) 0.00651(15) 0.00142(15)
N11 0.030(2) 0.034(2) 0.024(2) 0.0005(18) 0.0114(19) -0.0041(18)
N21 0.026(2) 0.040(2) 0.028(2) -0.0010(19) 0.009(2) -0.0065(19)
C11 0.029(3) 0.053(3) 0.033(3) 0.007(3) 0.006(3) -0.001(3)
C21 0.032(3) 0.035(3) 0.027(3) -0.004(2) 0.005(2) -0.006(2)
C31 0.029(3) 0.038(3) 0.023(3) 0.002(2) 0.003(2) -0.009(2)
C41 0.038(3) 0.030(3) 0.022(3) -0.003(2) 0.010(2) -0.004(2)
C51 0.041(3) 0.046(3) 0.031(3) 0.009(3) 0.014(3) -0.007(3)
C12 0.026(3) 0.041(3) 0.029(3) 0.007(2) 0.006(2) -0.001(2)
C22 0.021(3) 0.040(3) 0.028(3) 0.008(2) -0.003(2) 0.004(2)
C32 0.028(3) 0.059(4) 0.039(4) 0.011(3) 0.002(3) -0.010(3)
C42 0.043(4) 0.083(5) 0.029(3) 0.012(3) 0.014(3) -0.008(3)
C52 0.042(4) 0.085(5) 0.032(3) -0.008(3) 0.019(3) -0.013(3)
C62 0.042(4) 0.064(4) 0.032(3) -0.005(3) 0.019(3) -0.016(3)
C72 0.026(3) 0.036(3) 0.034(3) -0.001(2) 0.002(2) -0.001(2)
C82 0.027(3) 0.069(4) 0.037(3) -0.003(3) 0.001(3) 0.000(3)
C92 0.049(4) 0.040(3) 0.071(5) 0.000(3) 0.020(3) -0.008(3)
C102 0.091(5) 0.094(5) 0.053(4) -0.029(3) 0.044(4) -0.050(4)
C11A 0.096(9) 0.077(8) 0.029(8) -0.013(6) 0.023(7) -0.050(6)
C12A 0.043(11) 0.067(13) 0.069(7) -0.029(6) 0.036(6) -0.038(8)
C11B 0.096(13) 0.090(7) 0.053(10) -0.006(6) 0.014(9) -0.047(7)
C12B 0.023(10) 0.071(14) 0.065(7) -0.029(6) 0.020(6) -0.028(9)
C13 0.030(3) 0.038(3) 0.035(3) 0.010(2) 0.012(3) -0.002(2)
C23 0.039(4) 0.045(3) 0.064(4) 0.005(3) 0.025(3) -0.006(3)
C33 0.033(4) 0.062(4) 0.076(5) 0.013(4) 0.032(4) 0.003(3)
C43 0.025(3) 0.085(5) 0.067(5) 0.025(4) 0.012(3) -0.002(3)
C53 0.033(4) 0.082(5) 0.043(4) 0.008(3) 0.005(3) -0.008(3)
C63 0.025(3) 0.057(4) 0.029(3) 0.008(3) 0.005(2) -0.001(3)
C73 0.054(5) 0.094(6) 0.128(8) -0.054(6) 0.062(5) -0.021(4)
C83 0.109(8) 0.202(12) 0.074(7) -0.053(7) 0.049(6) -0.023(8)
C93 0.098(8) 0.088(7) 0.225(14) -0.070(8) 0.068(8) -0.001(6)
C103 0.029(3) 0.082(5) 0.043(4) -0.016(3) 0.005(3) -0.008(3)
C113 0.114(7) 0.100(6) 0.048(5) 0.001(4) 0.021(5) 0.042(5)
C123 0.070(5) 0.087(5) 0.049(4) -0.009(4) 0.020(4) -0.020(4)
K1 0.0374(7) 0.0507(7) 0.0290(6) -0.0014(5) 0.0088(5) 0.0081(5)
O10 0.067(3) 0.057(3) 0.048(3) 0.011(2) 0.025(2) 0.022(2)
O20 0.039(2) 0.046(2) 0.055(3) 0.005(2) 0.019(2) 0.0012(18)
O30 0.045(2) 0.047(2) 0.033(2) -0.0007(17) 0.0113(19) 0.0068(18)
O40 0.033(2) 0.068(3) 0.035(2) -0.0023(19) 0.0085(18) 0.0108(19)
O50 0.038(3) 0.106(4) 0.040(3) -0.009(3) -0.002(2) 0.004(2)
O60 0.068(3) 0.074(3) 0.034(2) 0.007(2) 0.009(2) 0.023(2)
C10 0.060(5) 0.071(4) 0.063(5) 0.021(4) 0.038(4) 0.022(4)
C20 0.045(4) 0.073(5) 0.082(6) 0.025(4) 0.032(4) 0.009(3)
C30 0.042(4) 0.048(4) 0.074(5) -0.004(3) 0.008(4) -0.004(3)
C40 0.041(4) 0.051(4) 0.048(4) -0.006(3) -0.001(3) 0.000(3)
C50 0.064(4) 0.040(3) 0.035(3) -0.006(3) 0.008(3) 0.007(3)
C60 0.056(4) 0.050(3) 0.038(4) 0.002(3) 0.022(3) 0.012(3)
C70 0.036(4) 0.112(6) 0.056(5) 0.006(4) 0.016(3) 0.013(4)
C80 0.040(4) 0.120(7) 0.062(5) 0.001(5) -0.002(4) -0.009(4)
C90 0.058(5) 0.140(8) 0.047(5) -0.026(5) -0.002(4) -0.002(5)
C100 0.065(5) 0.102(6) 0.027(4) -0.004(4) -0.008(4) 0.017(4)
C110 0.093(6) 0.072(5) 0.032(4) 0.013(3) 0.030(4) 0.023(4)
C120 0.083(5) 0.060(4) 0.056(5) 0.007(3) 0.044(4) 0.021(4)

loop_
_atom_type_symbol
_atom_type_description
_atom_type_scat_dispersion_real
_atom_type_scat_dispersion_imag
_atom_type_scat_source
C C 0.0181 0.0091 'International Tables Vol C Tables 4.2.6.8 and 6.1.1.4'
H H 0.0000 0.0000 'International Tables Vol C Tables 4.2.6.8 and 6.1.1.4'
Fe Fe -1.1336 3.1974 'International Tables Vol C Tables 4.2.6.8 and 6.1.1.4'
I I -0.3257 6.8362 'International Tables Vol C Tables 4.2.6.8 and 6.1.1.4'
K K 0.3868 1.0657 'International Tables Vol C Tables 4.2.6.8 and 6.1.1.4'
N N 0.0311 0.0180 'International Tables Vol C Tables 4.2.6.8 and 6.1.1.4'
O O 0.0492 0.0322 'International Tables Vol C Tables 4.2.6.8 and 6.1.1.4'

loop_
_geom_angle_atom_site_label_1
_geom_angle_atom_site_label_2
_geom_angle_atom_site_label_3
_geom_angle
N11 Fe1 N21 93.57(17)
N11 Fe1 I1 120.75(12)
N21 Fe1 I1 116.53(12)
N11 Fe1 I2 107.98(12)
N21 Fe1 I2 109.68(12)
I1 Fe1 I2 107.47(3)
Fe1 I1 K1 91.56(3)
Fe1 I2 K1 90.43(3)
C21 N11 C12 120.4(4)
C21 N11 Fe1 121.0(4)
C12 N11 Fe1 118.6(3)
C41 N21 C13 119.4(4)
C41 N21 Fe1 120.1(3)
C13 N21 Fe1 120.4(3)
C21 C11 H11A 109.5
C21 C11 H11B 109.5
H11A C11 H11B 109.5
C21 C11 H11C 109.5
H11A C11 H11C 109.5
H11B C11 H11C 109.5
N11 C21 C31 123.1(5)
N11 C21 C11 120.7(5)
C31 C21 C11 116.2(5)
C21 C31 C41 129.8(5)
C21 C31 H31 115.1
C41 C31 H31 115.1
N21 C41 C31 123.3(5)
N21 C41 C51 120.9(5)
C31 C41 C51 115.8(4)
C41 C51 H51A 109.5
C41 C51 H51B 109.5
H51A C51 H51B 109.5
C41 C51 H51C 109.5
H51A C51 H51C 109.5
H51B C51 H51C 109.5
C22 C12 C62 120.0(5)
C22 C12 N11 121.5(5)
C62 C12 N11 118.3(5)
C32 C22 C12 118.9(5)
C32 C22 C72 118.0(5)
C12 C22 C72 123.1(5)
C42 C32 C22 121.1(5)
C42 C32 H32 119.5
C22 C32 H32 119.5
C32 C42 C52 120.2(6)
C32 C42 H42 119.9
C52 C42 H42 119.9
C42 C52 C62 120.9(6)
C42 C52 H52 119.5
C62 C52 H52 119.5
C52 C62 C12 118.8(5)
C52 C62 C102 119.2(6)
C12 C62 C102 122.0(5)
C22 C72 C82 112.1(5)
C22 C72 C92 111.8(4)
C82 C72 C92 108.9(4)
C22 C72 H72 108.0
C82 C72 H72 108.0
C92 C72 H72 108.0
C72 C82 H82A 109.5
C72 C82 H82B 109.5
H82A C82 H82B 109.5
C72 C82 H82C 109.5
H82A C82 H82C 109.5
H82B C82 H82C 109.5
C72 C92 H92A 109.5
C72 C92 H92B 109.5
H92A C92 H92B 109.5
C72 C92 H92C 109.5
H92A C92 H92C 109.5
H92B C92 H92C 109.5
C11B C102 C62 123.1(9)
C12A C102 C62 122.4(12)
C11B C102 C12B 116.2(17)
C62 C102 C12B 107.8(11)
C12A C102 C11A 105.2(19)
C62 C102 C11A 103.4(8)
C12A C102 H102 108.3
C62 C102 H102 108.3
C11A C102 H102 108.3
C11B C102 H10A 102.1
C62 C102 H10A 102.1
C12B C102 H10A 102.1
C102 C11A H11D 109.5
C102 C11A H11E 109.5
H11D C11A H11E 109.5
C102 C11A H11F 109.5
H11D C11A H11F 109.5
H11E C11A H11F 109.5
C102 C12A H12A 109.5
C102 C12A H12B 109.5
H12A C12A H12B 109.5
C102 C12A H12C 109.5
H12A C12A H12C 109.5
H12B C12A H12C 109.5
C102 C11B H11G 109.5
C102 C11B H11H 109.5
H11G C11B H11H 109.5
C102 C11B H11I 109.5
H11G C11B H11I 109.5
H11H C11B H11I 109.5
C102 C12B H12D 109.5
C102 C12B H12E 109.5
H12D C12B H12E 109.5
C102 C12B H12F 109.5
H12D C12B H12F 109.5
H12E C12B H12F 109.5
C23 C13 C63 120.8(5)
C23 C13 N21 120.8(5)
C63 C13 N21 118.4(5)
C13 C23 C33 118.8(6)
C13 C23 C73 122.8(5)
C33 C23 C73 118.3(6)
C43 C33 C23 121.1(6)
C43 C33 H33 119.4
C23 C33 H33 119.4
C33 C43 C53 119.8(6)
C33 C43 H43 120.1
C53 C43 H43 120.1
C63 C53 C43 120.6(6)
C63 C53 H53 119.7
C43 C53 H53 119.7
C53 C63 C13 118.8(6)
C53 C63 C103 119.3(5)
C13 C63 C103 121.9(5)
C93 C73 C23 113.1(8)
C93 C73 C83 110.9(8)
C23 C73 C83 110.6(6)
C93 C73 H73 107.3
C23 C73 H73 107.3
C83 C73 H73 107.3
C73 C83 H83A 109.5
C73 C83 H83B 109.5
H83A C83 H83B 109.5
C73 C83 H83C 109.5
H83A C83 H83C 109.5
H83B C83 H83C 109.5
C73 C93 H93A 109.5
C73 C93 H93B 109.5
H93A C93 H93B 109.5
C73 C93 H93C 109.5
H93A C93 H93C 109.5
H93B C93 H93C 109.5
C63 C103 C113 113.0(6)
C63 C103 C123 111.8(5)
C113 C103 C123 109.7(6)
C63 C103 H103 107.4
C113 C103 H103 107.4
C123 C103 H103 107.4
C103 C113 H11J 109.5
C103 C113 H11K 109.5
H11J C113 H11K 109.5
C103 C113 H11L 109.5
H11J C113 H11L 109.5
H11K C113 H11L 109.5
C103 C123 H12G 109.5
C103 C123 H12H 109.5
H12G C123 H12H 109.5
C103 C123 H12I 109.5
H12G C123 H12I 109.5
H12H C123 H12I 109.5
O20 K1 O40 118.29(12)
O20 K1 O50 154.03(14)
O40 K1 O50 59.68(12)
O20 K1 O30 59.23(12)
O40 K1 O30 59.30(12)
O50 K1 O30 110.35(13)
O20 K1 O60 114.48(14)
O40 K1 O60 117.57(13)
O50 K1 O60 58.17(14)
O30 K1 O60 144.02(12)
O20 K1 O10 57.96(12)
O40 K1 O10 157.02(12)
O50 K1 O10 112.58(14)
O30 K1 O10 110.32(13)
O60 K1 O10 57.08(13)
C10 O10 C120 112.4(5)
C10 O10 K1 100.5(3)
C120 O10 K1 108.2(4)
C30 O20 C20 113.3(5)
C30 O20 K1 119.4(4)
C20 O20 K1 121.0(4)
C50 O30 C40 110.6(4)
C50 O30 K1 112.9(3)
C40 O30 K1 112.7(3)
C60 O40 C70 111.7(5)
C60 O40 K1 119.4(3)
C70 O40 K1 118.7(4)
C80 O50 C90 112.0(6)
C80 O50 K1 103.8(4)
C90 O50 K1 113.6(4)
C110 O60 C100 113.8(5)
C110 O60 K1 120.8(4)
C100 O60 K1 117.2(4)
O10 C10 C20 107.7(5)
O10 C10 K1 56.3(3)
C20 C10 K1 85.3(4)
O10 C10 H10B 110.2
C20 C10 H10B 110.2
K1 C10 H10B 162.9
O10 C10 H10C 110.2
C20 C10 H10C 110.2
K1 C10 H10C 71.1
H10B C10 H10C 108.5
O20 C20 C10 108.6(5)
O20 C20 H20A 110.0
C10 C20 H20A 110.0
O20 C20 H20B 110.0
C10 C20 H20B 110.0
H20A C20 H20B 108.3
O20 C30 C40 109.3(5)
O20 C30 H30A 109.8
C40 C30 H30A 109.8
O20 C30 H30B 109.8
C40 C30 H30B 109.8
H30A C30 H30B 108.3
O30 C40 C30 108.0(5)
O30 C40 H40A 110.1
C30 C40 H40A 110.1
O30 C40 H40B 110.1
C30 C40 H40B 110.1
H40A C40 H40B 108.4
O30 C50 C60 108.9(5)
O30 C50 H50A 109.9
C60 C50 H50A 109.9
O30 C50 H50B 109.9
C60 C50 H50B 109.9
H50A C50 H50B 108.3
O40 C60 C50 109.3(5)
O40 C60 H60A 109.8
C50 C60 H60A 109.8
O40 C60 H60B 109.8
C50 C60 H60B 109.8
H60A C60 H60B 108.3
O40 C70 C80 108.7(6)
O40 C70 H70A 110.0
C80 C70 H70A 110.0
O40 C70 H70B 110.0
C80 C70 H70B 110.0
H70A C70 H70B 108.3
O50 C80 C70 108.1(6)
O50 C80 K1 52.8(3)
C70 C80 K1 85.6(4)
O50 C80 H80A 110.1
C70 C80 H80A 110.1
K1 C80 H80A 74.5
O50 C80 H80B 110.1
C70 C80 H80B 110.1
K1 C80 H80B 160.9
H80A C80 H80B 108.4
O50 C90 C100 108.5(6)
O50 C90 H90A 110.0
C100 C90 H90A 110.0
O50 C90 H90B 110.0
C100 C90 H90B 110.0
H90A C90 H90B 108.4
O60 C100 C90 108.1(6)
O60 C100 H10D 110.1
C90 C100 H10D 110.1
O60 C100 H10E 110.1
C90 C100 H10E 110.1
H10D C100 H10E 108.4
O60 C110 C120 106.9(5)
O60 C110 H11M 110.3
C120 C110 H11M 110.3
O60 C110 H11N 110.3
C120 C110 H11N 110.3
H11M C110 H11N 108.6
O10 C120 C110 108.5(5)
O10 C120 H12J 110.0
C110 C120 H12J 110.0
O10 C120 H12K 110.0
C110 C120 H12K 110.0
H12J C120 H12K 108.4

loop_
_geom_bond_atom_site_label_1
_geom_bond_atom_site_label_2
_geom_bond_distance
Fe1 N11 2.005(4)
Fe1 N21 2.010(4)
Fe1 I1 2.6220(8)
Fe1 I2 2.6624(8)
I1 K1 3.6901(12)
I2 K1 3.7124(12)
N11 C21 1.335(6)
N11 C12 1.439(7)
N21 C41 1.337(6)
N21 C13 1.445(6)
C11 C21 1.506(7)
C11 H11A 0.9800
C11 H11B 0.9800
C11 H11C 0.9800
C21 C31 1.395(7)
C31 C41 1.399(7)
C31 H31 0.9500
C41 C51 1.504(7)
C51 H51A 0.9800
C51 H51B 0.9800
C51 H51C 0.9800
C12 C22 1.406(7)
C12 C62 1.408(8)
C22 C32 1.402(8)
C22 C72 1.507(7)
C32 C42 1.370(8)
C32 H32 0.9500
C42 C52 1.380(8)
C42 H42 0.9500
C52 C62 1.401(8)
C52 H52 0.9500
C62 C102 1.506(8)
C72 C82 1.538(7)
C72 C92 1.542(7)
C72 H72 1.0000
C82 H82A 0.9800
C82 H82B 0.9800
C82 H82C 0.9800
C92 H92A 0.9800
C92 H92B 0.9800
C92 H92C 0.9800
C102 C11B 1.433(13)
C102 C12A 1.493(13)
C102 C12B 1.548(13)
C102 C11A 1.602(13)
C102 H102 1.0000
C102 H10A 1.0000
C11A H11D 0.9800
C11A H11E 0.9800
C11A H11F 0.9800
C12A H12A 0.9800
C12A H12B 0.9800
C12A H12C 0.9800
C11B H11G 0.9800
C11B H11H 0.9800
C11B H11I 0.9800
C12B H12D 0.9800
C12B H12E 0.9800
C12B H12F 0.9800
C13 C23 1.392(8)
C13 C63 1.404(8)
C23 C33 1.394(8)
C23 C73 1.531(10)
C33 C43 1.374(10)
C33 H33 0.9500
C43 C53 1.392(9)
C43 H43 0.9500
C53 C63 1.391(8)
C53 H53 0.9500
C63 C103 1.512(8)
C73 C93 1.498(11)
C73 C83 1.532(13)
C73 H73 1.0000
C83 H83A 0.9800
C83 H83B 0.9800
C83 H83C 0.9800
C93 H93A 0.9800
C93 H93B 0.9800
C93 H93C 0.9800
C103 C113 1.514(10)
C103 C123 1.530(9)
C103 H103 1.0000
C113 H11J 0.9800
C113 H11K 0.9800
C113 H11L 0.9800
C123 H12G 0.9800
C123 H12H 0.9800
C123 H12I 0.9800
K1 O20 2.761(4)
K1 O40 2.768(4)
K1 O50 2.847(4)
K1 O30 2.849(4)
K1 O60 2.891(4)
K1 O10 2.971(5)
O10 C10 1.406(7)
O10 C120 1.430(8)
O20 C30 1.422(7)
O20 C20 1.424(8)
O30 C50 1.421(7)
O30 C40 1.421(7)
O40 C60 1.417(7)
O40 C70 1.427(7)
O50 C80 1.416(9)
O50 C90 1.423(8)
O60 C110 1.400(8)
O60 C100 1.428(8)
C10 C20 1.493(10)
C10 H10B 0.9900
C10 H10C 0.9900
C20 H20A 0.9900
C20 H20B 0.9900
C30 C40 1.489(9)
C30 H30A 0.9900
C30 H30B 0.9900
C40 H40A 0.9900
C40 H40B 0.9900
C50 C60 1.488(8)
C50 H50A 0.9900
C50 H50B 0.9900
C60 H60A 0.9900
C60 H60B 0.9900
C70 C80 1.498(10)
C70 H70A 0.9900
C70 H70B 0.9900
C80 H80A 0.9900
C80 H80B 0.9900
C90 C100 1.482(11)
C90 H90A 0.9900
C90 H90B 0.9900
C100 H10D 0.9900
C100 H10E 0.9900
C110 C120 1.501(9)
C110 H11M 0.9900
C110 H11N 0.9900
C120 H12J 0.9900
C120 H12K 0.9900

loop_
_geom_torsion_atom_site_label_1
_geom_torsion_atom_site_label_2
_geom_torsion_atom_site_label_3
_geom_torsion_atom_site_label_4
_geom_torsion
C12 N11 C21 C31 -168.6(5)
Fe1 N11 C21 C31 12.5(7)
C12 N11 C21 C11 9.9(7)
Fe1 N11 C21 C11 -168.9(4)
N11 C21 C31 C41 12.6(9)
C11 C21 C31 C41 -166.0(5)
C13 N21 C41 C31 167.3(5)
Fe1 N21 C41 C31 -16.1(7)
C13 N21 C41 C51 -11.5(7)
Fe1 N21 C41 C51 165.1(4)
C21 C31 C41 N21 -10.4(9)
C21 C31 C41 C51 168.4(5)
C21 N11 C12 C22 -92.3(6)
Fe1 N11 C12 C22 86.6(5)
C21 N11 C12 C62 91.9(6)
Fe1 N11 C12 C62 -89.2(5)
C62 C12 C22 C32 2.1(7)
N11 C12 C22 C32 -173.7(4)
C62 C12 C22 C72 -177.9(5)
N11 C12 C22 C72 6.4(7)
C12 C22 C32 C42 -1.2(8)
C72 C22 C32 C42 178.8(5)
C22 C32 C42 C52 -0.1(9)
C32 C42 C52 C62 0.5(10)
C42 C52 C62 C12 0.3(9)
C42 C52 C62 C102 -179.0(6)
C22 C12 C62 C52 -1.7(8)
N11 C12 C62 C52 174.2(5)
C22 C12 C62 C102 177.6(6)
N11 C12 C62 C102 -6.5(8)
C32 C22 C72 C82 -66.1(6)
C12 C22 C72 C82 113.9(6)
C32 C22 C72 C92 56.5(6)
C12 C22 C72 C92 -123.6(5)
C52 C62 C102 C11B 99.9(12)
C12 C62 C102 C11B -79.4(13)
C52 C62 C102 C12A -46(2)
C12 C62 C102 C12A 134(2)
C52 C62 C102 C12B -39.7(17)
C12 C62 C102 C12B 141.0(16)
C52 C62 C102 C11A 71.6(9)
C12 C62 C102 C11A -107.7(9)
C41 N21 C13 C23 94.1(6)
Fe1 N21 C13 C23 -82.5(6)
C41 N21 C13 C63 -88.9(6)
Fe1 N21 C13 C63 94.5(5)
C63 C13 C23 C33 0.7(8)
N21 C13 C23 C33 177.6(5)
C63 C13 C23 C73 178.0(6)
N21 C13 C23 C73 -5.0(9)
C13 C23 C33 C43 -0.3(9)
C73 C23 C33 C43 -177.8(6)
C23 C33 C43 C53 0.9(10)
C33 C43 C53 C63 -1.8(10)
C43 C53 C63 C13 2.1(9)
C43 C53 C63 C103 -179.5(6)
C23 C13 C63 C53 -1.6(8)
N21 C13 C63 C53 -178.5(5)
C23 C13 C63 C103 -179.8(5)
N21 C13 C63 C103 3.2(8)
C13 C23 C73 C93 126.0(7)
C33 C23 C73 C93 -56.6(9)
C13 C23 C73 C83 -108.9(8)
C33 C23 C73 C83 68.4(9)
C53 C63 C103 C113 -79.7(7)
C13 C63 C103 C113 98.6(7)
C53 C63 C103 C123 44.7(8)
C13 C63 C103 C123 -137.1(6)
C120 O10 C10 C20 173.6(5)
K1 O10 C10 C20 -71.6(5)
C120 O10 C10 K1 -114.9(5)
C30 O20 C20 C10 -171.3(5)
K1 O20 C20 C10 -19.3(6)
O10 C10 C20 O20 65.3(7)
K1 C10 C20 O20 12.9(4)
C20 O20 C30 C40 -167.6(5)
K1 O20 C30 C40 39.9(6)
C50 O30 C40 C30 -177.8(5)
K1 O30 C40 C30 54.7(5)
O20 C30 C40 O30 -62.3(6)
C40 O30 C50 C60 179.3(4)
K1 O30 C50 C60 -53.2(5)
C70 O40 C60 C50 175.0(5)
K1 O40 C60 C50 -40.2(6)
O30 C50 C60 O40 61.6(6)
C60 O40 C70 C80 168.2(6)
K1 O40 C70 C80 23.0(8)
C90 O50 C80 C70 -167.5(6)
K1 O50 C80 C70 69.6(6)
C90 O50 C80 K1 122.9(6)
O40 C70 C80 O50 -64.5(8)
O40 C70 C80 K1 -15.9(5)
C80 O50 C90 C100 -175.8(6)
K1 O50 C90 C100 -58.6(7)
C110 O60 C100 C90 170.7(6)
K1 O60 C100 C90 -40.4(7)
O50 C90 C100 O60 65.3(8)
C100 O60 C110 C120 -175.7(5)
K1 O60 C110 C120 36.7(7)
C10 O10 C120 C110 173.8(6)
K1 O10 C120 C110 63.7(5)
O60 C110 C120 O10 -67.8(7)
